data_4073553
loop_
_publ_author_name
'Temple, Claire N.'
'Gambarotta, Sandro'
'Korobkov, Ilia'
'Duchateau, Robbert'

_publ_section_title
;
 New Insight into the Role of the Metal Oxidation State in Controlling the
 Selectivity of the Cr-(SNS) Ethylene Trimerization Catalyst
;
_journal_issue 18
_journal_name_full Organometallics
_journal_page_first 4598
_journal_paper_doi 10.1021/om700452u
_journal_volume 26
_journal_year 2007
_chemical_formula_sum 'C27 H40 Al Cl4 Cr N S2'
_chemical_formula_weight 663.50
_chemical_name_systematic
;

 ?

;
_space_group_IT_number 14
_symmetry_cell_setting monoclinic
_symmetry_space_group_name_Hall '-P 2ybc'
_symmetry_space_group_name_H-M 'P 1 21/c 1'
_atom_sites_solution_hydrogens geom
_atom_sites_solution_primary direct
_atom_sites_solution_secondary difmap
_audit_creation_method SHELXL-97
_cell_angle_alpha 90.00
_cell_angle_beta 95.566(5)
_cell_angle_gamma 90.00
_cell_formula_units_Z 4
_cell_length_a 13.871(5)
_cell_length_b 16.849(6)
_cell_length_c 14.368(5)
_cell_measurement_reflns_used 742
_cell_measurement_temperature 203(2)
_cell_measurement_theta_max 23.29
_cell_measurement_theta_min 2.15
_cell_volume 3342(2)
_computing_cell_refinement 'SMART, Bruker (2000)'
_computing_data_collection 'SMART, Bruker (2000)'
_computing_data_reduction 'XPREP, Bruker (2000)'
_computing_molecular_graphics 'SHELXTL, Bruker (2000)'
_computing_publication_material 'SHELXTL, Bruker (2000)'
_computing_structure_refinement 'SHELXL-97 (Sheldrick, 1997)'
_computing_structure_solution 'SHELXS-97 (Sheldrick, 1990)'
_diffrn_ambient_temperature 203(2)
_diffrn_measured_fraction_theta_full 0.902
_diffrn_measured_fraction_theta_max 0.902
_diffrn_measurement_device_type 'CCD area detector'
_diffrn_measurement_method 'phi and omega scans'
_diffrn_radiation_monochromator graphite
_diffrn_radiation_source 'fine-focus sealed tube'
_diffrn_radiation_type MoK\a
_diffrn_radiation_wavelength 0.71073
_diffrn_reflns_av_R_equivalents 0.1132
_diffrn_reflns_av_sigmaI/netI 0.0945
_diffrn_reflns_limit_h_max 13
_diffrn_reflns_limit_h_min -13
_diffrn_reflns_limit_k_max 16
_diffrn_reflns_limit_k_min -16
_diffrn_reflns_limit_l_max 13
_diffrn_reflns_limit_l_min -13
_diffrn_reflns_number 12591
_diffrn_reflns_theta_full 20.18
_diffrn_reflns_theta_max 20.18
_diffrn_reflns_theta_min 1.48
_diffrn_standards_decay_% <1
_exptl_absorpt_coefficient_mu 0.831
_exptl_absorpt_correction_T_max 0.9596
_exptl_absorpt_correction_T_min 0.8855
_exptl_absorpt_correction_type multi-scan
_exptl_absorpt_process_details 'SADABS, Bruker (2000)'
_exptl_crystal_colour green
_exptl_crystal_density_diffrn 1.319
_exptl_crystal_density_meas ?
_exptl_crystal_density_method 'not measured'
_exptl_crystal_description block
_exptl_crystal_F_000 1384
_exptl_crystal_size_max 0.15
_exptl_crystal_size_mid 0.10
_exptl_crystal_size_min 0.05
_refine_diff_density_max 0.504
_refine_diff_density_min -0.369
_refine_diff_density_rms 0.088
_refine_ls_extinction_method none
_refine_ls_goodness_of_fit_ref 1.007
_refine_ls_hydrogen_treatment constr
_refine_ls_matrix_type full
_refine_ls_number_parameters 325
_refine_ls_number_reflns 2886
_refine_ls_number_restraints 0
_refine_ls_restrained_S_all 1.007
_refine_ls_R_factor_all 0.1152
_refine_ls_R_factor_gt 0.0643
_refine_ls_shift/su_max 0.001
_refine_ls_shift/su_mean 0.001
_refine_ls_structure_factor_coef Fsqd
_refine_ls_weighting_details 'calc w=1/[\s^2^(Fo^2^)+(0.0722P)^2^+13.3990P] where P=(Fo^2^+2Fc^2^)/3'
_refine_ls_weighting_scheme calc
_refine_ls_wR_factor_gt 0.1410
_refine_ls_wR_factor_ref 0.1714
_reflns_number_gt 1819
_reflns_number_total 2886
_reflns_threshold_expression >2sigma(I)
_cod_data_source_file om700452u-file003.cif
_cod_data_source_block sg3410
_cod_depositor_comments
;
The following automatic conversions were performed:

'_symmetry_cell_setting' value 'Monoclinic' changed to 'monoclinic'
according to /home/saulius/struct/CIF-dictionaries/cif_core.dic
dictionary named 'cif_core.dic' version 2.4.1 from 2010-06-29.

Automatic conversion script
Id: cif_fix_values 1715 2011-07-08 13:25:40Z adriana 

The following automatic conversions were performed:

'_exptl_crystal_density_meas' value 'n/a' was changed to '?' - the
value is perceived as not measured.

Automatic conversion script
Id: cif_fix_values 3008 2015-01-20 13:52:24Z robertas 
;
_cod_original_sg_symbol_H-M P2(1)/c
_cod_database_code 4073553

loop_
_symmetry_equiv_pos_as_xyz
'x, y, z'
'-x, y+1/2, -z+1/2'
'-x, -y, -z'
'x, -y-1/2, z-1/2'

loop_
_atom_site_label
_atom_site_type_symbol
_atom_site_fract_x
_atom_site_fract_y
_atom_site_fract_z
_atom_site_U_iso_or_equiv
_atom_site_adp_type
_atom_site_occupancy
_atom_site_symmetry_multiplicity
_atom_site_calc_flag
_atom_site_refinement_flags
Cr1 Cr 1.02940(13) 0.04973(9) 0.39445(11) 0.0380(5) Uani 1 1 d .
N1 N 0.9894(6) 0.1522(5) 0.3211(6) 0.036(2) Uani 1 1 d .
S1 S 0.9278(2) -0.01310(14) 0.26579(18) 0.0423(8) Uani 1 1 d .
S2 S 1.1327(2) 0.14174(15) 0.49058(18) 0.0404(8) Uani 1 1 d .
Cl1 Cl 0.9090(2) 0.06538(14) 0.52800(17) 0.0407(8) Uani 1 1 d .
C1 C 0.9305(8) 0.0701(5) 0.1855(7) 0.038(3) Uani 1 1 d .
H1A H 0.9837 0.0623 0.1463 0.046 Uiso 1 1 calc R
H1B H 0.8699 0.0709 0.1444 0.046 Uiso 1 1 calc R
C2 C 0.9432(8) 0.1487(6) 0.2336(7) 0.042(3) Uani 1 1 d .
C3 C 0.9096(9) 0.2170(7) 0.1876(8) 0.050(3) Uani 1 1 d .
H3A H 0.8756 0.2143 0.1279 0.060 Uiso 1 1 calc R
C4 C 0.9273(9) 0.2896(6) 0.2319(9) 0.056(3) Uani 1 1 d .
H4A H 0.9052 0.3366 0.2017 0.067 Uiso 1 1 calc R
C5 C 0.9752(9) 0.2932(6) 0.3165(8) 0.050(3) Uani 1 1 d .
H5A H 0.9878 0.3426 0.3457 0.060 Uiso 1 1 calc R
C6 C 1.0064(8) 0.2239(6) 0.3616(7) 0.040(3) Uani 1 1 d .
C7 C 1.0547(8) 0.2251(5) 0.4591(7) 0.041(3) Uani 1 1 d .
H7A H 1.0044 0.2272 0.5025 0.049 Uiso 1 1 calc R
H7B H 1.0930 0.2738 0.4676 0.049 Uiso 1 1 calc R
C8 C 0.8009(8) -0.0164(5) 0.2915(7) 0.040(3) Uani 1 1 d .
H8A H 0.8011 -0.0413 0.3539 0.048 Uiso 1 1 calc R
C9 C 0.7442(9) -0.0718(7) 0.2236(8) 0.059(3) Uani 1 1 d .
H9A H 0.7757 -0.1239 0.2249 0.071 Uiso 1 1 calc R
H9B H 0.7429 -0.0506 0.1600 0.071 Uiso 1 1 calc R
C10 C 0.6409(10) -0.0804(7) 0.2504(9) 0.071(4) Uani 1 1 d .
H10A H 0.6425 -0.1060 0.3118 0.086 Uiso 1 1 calc R
H10B H 0.6039 -0.1146 0.2048 0.086 Uiso 1 1 calc R
C11 C 0.5906(10) -0.0007(8) 0.2538(9) 0.070(4) Uani 1 1 d .
H11A H 0.5837 0.0231 0.1913 0.084 Uiso 1 1 calc R
H11B H 0.5257 -0.0081 0.2740 0.084 Uiso 1 1 calc R
C12 C 0.6494(9) 0.0549(7) 0.3221(9) 0.065(4) Uani 1 1 d .
H12A H 0.6493 0.0342 0.3858 0.078 Uiso 1 1 calc R
H12B H 0.6188 0.1074 0.3202 0.078 Uiso 1 1 calc R
C13 C 0.7517(9) 0.0630(6) 0.2986(8) 0.050(3) Uani 1 1 d .
H13A H 0.7521 0.0911 0.2390 0.060 Uiso 1 1 calc R
H13B H 0.7883 0.0949 0.3469 0.060 Uiso 1 1 calc R
C14 C 1.2390(8) 0.1587(6) 0.4276(7) 0.043(3) Uani 1 1 d .
H14A H 1.2191 0.1599 0.3596 0.052 Uiso 1 1 calc R
C15 C 1.2893(9) 0.2357(6) 0.4565(8) 0.057(3) Uani 1 1 d .
H15A H 1.2467 0.2806 0.4381 0.068 Uiso 1 1 calc R
H15B H 1.3038 0.2370 0.5246 0.068 Uiso 1 1 calc R
C16 C 1.3827(11) 0.2430(8) 0.4101(10) 0.080(4) Uani 1 1 d .
H16A H 1.4156 0.2925 0.4299 0.096 Uiso 1 1 calc R
H16B H 1.3677 0.2449 0.3420 0.096 Uiso 1 1 calc R
C17 C 1.4492(11) 0.1735(10) 0.4357(10) 0.092(5) Uani 1 1 d .
H17A H 1.4667 0.1730 0.5034 0.110 Uiso 1 1 calc R
H17B H 1.5088 0.1793 0.4049 0.110 Uiso 1 1 calc R
C18 C 1.3994(10) 0.0946(8) 0.4055(10) 0.076(4) Uani 1 1 d .
H18A H 1.3859 0.0932 0.3373 0.091 Uiso 1 1 calc R
H18B H 1.4422 0.0500 0.4246 0.091 Uiso 1 1 calc R
C19 C 1.3061(9) 0.0874(7) 0.4506(8) 0.060(4) Uani 1 1 d .
H19A H 1.3208 0.0835 0.5185 0.072 Uiso 1 1 calc R
H19B H 1.2727 0.0386 0.4288 0.072 Uiso 1 1 calc R
Al1 Al 0.2198(3) 0.08348(19) 0.1302(2) 0.0516(10) Uani 1 1 d .
C20 C 0.3574(8) 0.0743(6) 0.1086(7) 0.048(3) Uani 1 1 d .
H20A H 0.3717 0.1111 0.0599 0.072 Uiso 1 1 calc R
H20B H 0.3707 0.0206 0.0893 0.072 Uiso 1 1 calc R
H20C H 0.3975 0.0867 0.1658 0.072 Uiso 1 1 calc R
Cl2 Cl 0.1784(3) 0.00311(17) 0.2385(2) 0.0629(10) Uani 1 1 d .
Cl3 Cl 0.1234(3) 0.05926(18) 0.0070(2) 0.0672(10) Uani 1 1 d .
Cl4 Cl 0.1824(3) 0.20064(16) 0.17548(19) 0.0616(10) Uani 1 1 d .
C21 C 0.654(2) 0.2691(15) 0.0975(18) 0.132(8) Uani 1 1 d .
C22 C 0.6195(17) 0.1951(15) 0.0944(17) 0.133(9) Uani 1 1 d .
H22A H 0.5776 0.1786 0.1383 0.160 Uiso 1 1 calc R
C23 C 0.644(2) 0.1446(15) 0.030(3) 0.196(15) Uani 1 1 d .
H23A H 0.6210 0.0921 0.0300 0.236 Uiso 1 1 calc R
C24 C 0.705(2) 0.1696(17) -0.0401(19) 0.175(12) Uani 1 1 d .
H24A H 0.7207 0.1340 -0.0868 0.209 Uiso 1 1 calc R
C25 C 0.7400(17) 0.244(2) -0.0384(18) 0.157(11) Uani 1 1 d .
H25A H 0.7814 0.2617 -0.0818 0.188 Uiso 1 1 calc R
C26 C 0.7091(16) 0.2946(12) 0.036(2) 0.118(9) Uani 1 1 d .
H26A H 0.7301 0.3477 0.0397 0.142 Uiso 1 1 calc R
C27 C 0.6242(17) 0.3215(13) 0.1741(17) 0.191(13) Uani 1 1 d .
H27A H 0.6545 0.3731 0.1700 0.286 Uiso 1 1 calc R
H27B H 0.6446 0.2977 0.2342 0.286 Uiso 1 1 calc R
H27C H 0.5544 0.3276 0.1674 0.286 Uiso 1 1 calc R

loop_
_atom_site_aniso_label
_atom_site_aniso_U_11
_atom_site_aniso_U_22
_atom_site_aniso_U_33
_atom_site_aniso_U_23
_atom_site_aniso_U_13
_atom_site_aniso_U_12
Cr1 0.0541(14) 0.0277(9) 0.0309(11) 0.0013(8) -0.0035(8) 0.0017(8)
N1 0.045(6) 0.035(6) 0.027(6) -0.001(4) 0.000(4) 0.005(4)
S1 0.057(2) 0.0311(15) 0.0374(18) -0.0034(12) -0.0012(14) 0.0032(14)
S2 0.054(2) 0.0321(15) 0.0336(17) 0.0034(12) -0.0005(13) -0.0018(14)
Cl1 0.056(2) 0.0312(14) 0.0357(16) 0.0042(12) 0.0051(13) 0.0088(13)
C1 0.038(8) 0.043(7) 0.033(7) -0.008(5) -0.005(5) 0.004(5)
C2 0.056(9) 0.036(7) 0.032(8) 0.000(6) -0.007(6) 0.004(6)
C3 0.065(10) 0.054(8) 0.030(7) 0.005(6) -0.002(6) 0.001(7)
C4 0.082(11) 0.030(7) 0.056(10) 0.021(6) 0.007(7) 0.011(6)
C5 0.087(10) 0.025(7) 0.037(8) 0.005(6) -0.001(7) -0.004(6)
C6 0.045(8) 0.039(7) 0.038(8) 0.001(6) 0.007(6) 0.000(6)
C7 0.059(9) 0.020(6) 0.043(8) -0.002(5) 0.002(6) -0.002(5)
C8 0.050(9) 0.033(6) 0.037(7) 0.008(5) -0.002(5) 0.000(5)
C9 0.051(10) 0.063(8) 0.062(9) -0.004(6) -0.002(7) -0.005(7)
C10 0.064(12) 0.066(9) 0.081(10) -0.014(7) -0.003(8) -0.018(8)
C11 0.052(10) 0.083(10) 0.075(10) 0.015(8) 0.006(7) -0.005(8)
C12 0.055(11) 0.052(8) 0.089(11) 0.013(7) 0.008(8) 0.007(7)
C13 0.052(10) 0.037(7) 0.060(8) 0.010(6) 0.002(6) 0.013(6)
C14 0.062(9) 0.037(7) 0.030(7) -0.007(5) 0.006(6) -0.007(6)
C15 0.061(10) 0.046(7) 0.066(9) 0.001(6) 0.019(7) -0.008(6)
C16 0.062(12) 0.081(10) 0.099(12) -0.023(9) 0.024(9) -0.026(9)
C17 0.057(12) 0.139(15) 0.081(11) -0.014(10) 0.015(8) -0.027(11)
C18 0.057(11) 0.087(10) 0.085(11) 0.005(8) 0.018(8) 0.008(8)
C19 0.068(11) 0.057(8) 0.052(8) 0.003(6) -0.005(7) -0.001(7)
Al1 0.066(3) 0.047(2) 0.041(2) 0.0055(16) 0.0043(18) 0.0014(18)
C20 0.048(9) 0.048(7) 0.050(8) 0.018(5) 0.017(6) 0.010(6)
Cl2 0.083(3) 0.0521(18) 0.053(2) 0.0185(15) 0.0037(16) -0.0011(16)
Cl3 0.095(3) 0.065(2) 0.041(2) -0.0098(15) 0.0020(17) -0.0068(18)
Cl4 0.101(3) 0.0468(18) 0.0369(19) 0.0021(14) 0.0071(16) -0.0031(17)
C21 0.14(2) 0.10(2) 0.14(2) 0.044(16) -0.058(17) 0.002(15)
C22 0.17(2) 0.070(15) 0.15(2) 0.035(14) -0.047(15) -0.029(15)
C23 0.25(3) 0.073(18) 0.24(4) 0.08(2) -0.07(3) -0.070(19)
C24 0.26(4) 0.104(19) 0.15(2) 0.046(17) -0.03(2) -0.020(19)
C25 0.099(19) 0.24(3) 0.14(2) 0.09(2) 0.027(15) 0.04(2)
C26 0.064(15) 0.105(16) 0.18(2) 0.093(18) -0.035(14) -0.007(12)
C27 0.19(3) 0.17(2) 0.19(2) -0.071(19) -0.102(19) 0.082(18)

loop_
_atom_type_symbol
_atom_type_description
_atom_type_scat_dispersion_real
_atom_type_scat_dispersion_imag
_atom_type_scat_source
C C 0.0033 0.0016 'International Tables Vol C Tables 4.2.6.8 and 6.1.1.4'
H H 0.0000 0.0000 'International Tables Vol C Tables 4.2.6.8 and 6.1.1.4'
N N 0.0061 0.0033 'International Tables Vol C Tables 4.2.6.8 and 6.1.1.4'
Al Al 0.0645 0.0514 'International Tables Vol C Tables 4.2.6.8 and 6.1.1.4'
S S 0.1246 0.1234 'International Tables Vol C Tables 4.2.6.8 and 6.1.1.4'
Cl Cl 0.1484 0.1585 'International Tables Vol C Tables 4.2.6.8 and 6.1.1.4'
Cr Cr 0.3209 0.6236 'International Tables Vol C Tables 4.2.6.8 and 6.1.1.4'

loop_
_geom_angle_atom_site_label_1
_geom_angle_atom_site_label_2
_geom_angle_atom_site_label_3
_geom_angle
_geom_angle_site_symmetry_1
_geom_angle_site_symmetry_3
N1 Cr1 Cl1 174.0(3) . 3_756
N1 Cr1 S2 82.7(2) . .
Cl1 Cr1 S2 95.10(11) 3_756 .
N1 Cr1 S1 82.5(2) . .
Cl1 Cr1 S1 99.01(10) 3_756 .
S2 Cr1 S1 164.04(11) . .
N1 Cr1 Cl1 97.3(2) . .
Cl1 Cr1 Cl1 87.99(10) 3_756 .
S2 Cr1 Cl1 84.54(10) . .
S1 Cr1 Cl1 103.29(11) . .
C6 N1 C2 119.0(8) . .
C6 N1 Cr1 120.0(7) . .
C2 N1 Cr1 121.0(6) . .
C1 S1 C8 103.3(5) . .
C1 S1 Cr1 95.7(3) . .
C8 S1 Cr1 110.7(3) . .
C7 S2 C14 104.3(5) . .
C7 S2 Cr1 92.7(3) . .
C14 S2 Cr1 106.1(3) . .
Cr1 Cl1 Cr1 92.01(10) 3_756 .
C2 C1 S1 113.5(7) . .
N1 C2 C3 120.9(9) . .
N1 C2 C1 119.4(9) . .
C3 C2 C1 119.7(9) . .
C4 C3 C2 118.5(10) . .
C5 C4 C3 120.6(10) . .
C4 C5 C6 119.7(10) . .
N1 C6 C5 121.3(10) . .
N1 C6 C7 117.3(9) . .
C5 C6 C7 121.3(10) . .
C6 C7 S2 115.4(7) . .
C9 C8 C13 112.3(9) . .
C9 C8 S1 109.7(8) . .
C13 C8 S1 115.9(7) . .
C8 C9 C10 109.7(10) . .
C9 C10 C11 111.7(10) . .
C12 C11 C10 110.1(10) . .
C11 C12 C13 111.6(11) . .
C8 C13 C12 112.4(9) . .
C15 C14 C19 111.0(10) . .
C15 C14 S2 111.9(7) . .
C19 C14 S2 105.8(7) . .
C16 C15 C14 109.9(9) . .
C15 C16 C17 110.9(12) . .
C16 C17 C18 110.7(12) . .
C19 C18 C17 109.2(11) . .
C18 C19 C14 111.8(10) . .
C20 Al1 Cl3 112.9(4) . .
C20 Al1 Cl4 112.6(4) . .
Cl3 Al1 Cl4 105.86(19) . .
C20 Al1 Cl2 113.0(3) . .
Cl3 Al1 Cl2 106.5(2) . .
Cl4 Al1 Cl2 105.41(19) . .
C26 C21 C22 121(3) . .
C26 C21 C27 122(3) . .
C22 C21 C27 117(3) . .
C23 C22 C21 121(3) . .
C22 C23 C24 121(2) . .
C25 C24 C23 120(3) . .
C24 C25 C26 115(2) . .
C21 C26 C25 122(2) . .

loop_
_geom_bond_atom_site_label_1
_geom_bond_atom_site_label_2
_geom_bond_distance
_geom_bond_site_symmetry_2
Cr1 N1 2.070(8) .
Cr1 Cl1 2.356(3) 3_756
Cr1 S2 2.446(3) .
Cr1 S1 2.453(3) .
Cr1 Cl1 2.676(3) .
N1 C6 1.353(12) .
N1 C2 1.356(12) .
S1 C1 1.818(10) .
S1 C8 1.834(11) .
S2 C7 1.804(10) .
S2 C14 1.824(11) .
Cl1 Cr1 2.356(3) 3_756
C1 C2 1.496(13) .
C2 C3 1.385(14) .
C3 C4 1.390(15) .
C4 C5 1.330(15) .
C5 C6 1.384(14) .
C6 C7 1.494(14) .
C8 C9 1.514(14) .
C8 C13 1.509(13) .
C9 C10 1.527(16) .
C10 C11 1.517(16) .
C11 C12 1.533(16) .
C12 C13 1.495(15) .
C14 C15 1.512(14) .
C14 C19 1.537(15) .
C15 C16 1.518(16) .
C16 C17 1.513(19) .
C17 C18 1.541(18) .
C18 C19 1.507(16) .
Al1 C20 1.970(11) .
Al1 Cl3 2.152(5) .
Al1 Cl4 2.157(4) .
Al1 Cl2 2.181(4) .
C21 C26 1.29(3) .
C21 C22 1.33(3) .
C21 C27 1.50(3) .
C22 C23 1.32(4) .
C23 C24 1.45(4) .
C24 C25 1.33(3) .
C25 C26 1.47(3) .

loop_
_geom_torsion_atom_site_label_1
_geom_torsion_atom_site_label_2
_geom_torsion_atom_site_label_3
_geom_torsion_atom_site_label_4
_geom_torsion
_geom_torsion_site_symmetry_1
_geom_torsion_site_symmetry_4
Cl1 Cr1 N1 C6 -87(2) 3_756 .
S2 Cr1 N1 C6 -18.7(7) . .
S1 Cr1 N1 C6 167.4(8) . .
Cl1 Cr1 N1 C6 64.8(7) . .
Cl1 Cr1 N1 C2 95(2) 3_756 .
S2 Cr1 N1 C2 163.5(8) . .
S1 Cr1 N1 C2 -10.4(8) . .
Cl1 Cr1 N1 C2 -113.0(8) . .
N1 Cr1 S1 C1 19.1(4) . .
Cl1 Cr1 S1 C1 -155.0(3) 3_756 .
S2 Cr1 S1 C1 -3.1(6) . .
Cl1 Cr1 S1 C1 115.0(3) . .
N1 Cr1 S1 C8 -87.4(4) . .
Cl1 Cr1 S1 C8 98.5(3) 3_756 .
S2 Cr1 S1 C8 -109.7(5) . .
Cl1 Cr1 S1 C8 8.4(3) . .
N1 Cr1 S2 C7 25.3(4) . .
Cl1 Cr1 S2 C7 -160.3(4) 3_756 .
S1 Cr1 S2 C7 47.6(6) . .
Cl1 Cr1 S2 C7 -72.8(4) . .
N1 Cr1 S2 C14 -80.4(4) . .
Cl1 Cr1 S2 C14 94.0(4) 3_756 .
S1 Cr1 S2 C14 -58.2(6) . .
Cl1 Cr1 S2 C14 -178.6(4) . .
N1 Cr1 Cl1 Cr1 -177.2(3) . 3_756
Cl1 Cr1 Cl1 Cr1 0.0 3_756 3_756
S2 Cr1 Cl1 Cr1 -95.32(11) . 3_756
S1 Cr1 Cl1 Cr1 98.78(11) . 3_756
C8 S1 C1 C2 84.5(8) . .
Cr1 S1 C1 C2 -28.4(8) . .
C6 N1 C2 C3 -3.1(16) . .
Cr1 N1 C2 C3 174.7(8) . .
C6 N1 C2 C1 175.6(9) . .
Cr1 N1 C2 C1 -6.6(14) . .
S1 C1 C2 N1 26.8(13) . .
S1 C1 C2 C3 -154.5(9) . .
N1 C2 C3 C4 2.3(17) . .
C1 C2 C3 C4 -176.4(10) . .
C2 C3 C4 C5 -0.2(18) . .
C3 C4 C5 C6 -1.0(19) . .
C2 N1 C6 C5 1.9(15) . .
Cr1 N1 C6 C5 -176.0(8) . .
C2 N1 C6 C7 178.1(10) . .
Cr1 N1 C6 C7 0.3(12) . .
C4 C5 C6 N1 0.2(18) . .
C4 C5 C6 C7 -175.9(12) . .
N1 C6 C7 S2 27.9(13) . .
C5 C6 C7 S2 -155.8(9) . .
C14 S2 C7 C6 72.8(9) . .
Cr1 S2 C7 C6 -34.6(8) . .
C1 S1 C8 C9 91.9(7) . .
Cr1 S1 C8 C9 -166.6(6) . .
C1 S1 C8 C13 -36.6(9) . .
Cr1 S1 C8 C13 64.9(8) . .
C13 C8 C9 C10 -54.7(13) . .
S1 C8 C9 C10 174.8(8) . .
C8 C9 C10 C11 56.7(13) . .
C9 C10 C11 C12 -56.8(14) . .
C10 C11 C12 C13 54.8(13) . .
C9 C8 C13 C12 54.3(13) . .
S1 C8 C13 C12 -178.5(8) . .
C11 C12 C13 C8 -53.7(13) . .
C7 S2 C14 C15 60.6(9) . .
Cr1 S2 C14 C15 157.8(7) . .
C7 S2 C14 C19 -178.4(7) . .
Cr1 S2 C14 C19 -81.3(7) . .
C19 C14 C15 C16 56.1(13) . .
S2 C14 C15 C16 174.1(9) . .
C14 C15 C16 C17 -58.1(15) . .
C15 C16 C17 C18 59.0(15) . .
C16 C17 C18 C19 -57.3(15) . .
C17 C18 C19 C14 55.9(14) . .
C15 C14 C19 C18 -56.6(13) . .
S2 C14 C19 C18 -178.1(9) . .
C26 C21 C22 C23 2(3) . .
C27 C21 C22 C23 -179(2) . .
C21 C22 C23 C24 -2(4) . .
C22 C23 C24 C25 2(4) . .
C23 C24 C25 C26 -2(3) . .
C22 C21 C26 C25 -2(3) . .
C27 C21 C26 C25 179.1(17) . .
C24 C25 C26 C21 2(3) . .
